data_7064328
loop_
_publ_author_name
Nafisa,
'Rana, Lata'
'Mahiya, Kuldeep'

_publ_section_title
;
 Catalytic oxidation of tetralin by dioxomolybdenum complexes: design,
 synthesis, characterization and DFT investigations
;
_journal_issue 2
_journal_name_full 'New Journal of Chemistry'
_journal_page_first 798
_journal_page_last 809
_journal_paper_doi 10.1039/D5NJ04083C
_journal_volume 50
_journal_year 2026
_chemical_formula_moiety 'C18 H20 Mo N2 O7 S'
_chemical_formula_sum 'C18 H20 Mo N2 O7 S'
_chemical_formula_weight 504.36
_space_group_crystal_system monoclinic
_space_group_IT_number 14
_space_group_name_Hall '-P 2yn'
_space_group_name_H-M_alt 'P 1 21/n 1'
_atom_sites_solution_hydrogens geom
_audit_creation_date 2025-11-22
_audit_creation_method
;
Olex2 1.5
(compiled 2025.07.13 svn.rb7424aed for OlexSys, GUI svn.r7314)
;
_audit_update_record
;
2025-12-04 deposited with the CCDC.	2025-12-09 downloaded from the CCDC.
;
_cell_angle_alpha 90
_cell_angle_beta 93.9080(10)
_cell_angle_gamma 90
_cell_formula_units_Z 4
_cell_length_a 8.57400(10)
_cell_length_b 16.43340(10)
_cell_length_c 14.39460(10)
_cell_measurement_reflns_used 19848
_cell_measurement_temperature 293
_cell_measurement_theta_max 67.8450
_cell_measurement_theta_min 2.6540
_cell_volume 2023.48(3)
_computing_cell_refinement 'CrysAlisPro 1.171.42.90a (Rigaku OD, 2023)'
_computing_data_collection 'CrysAlisPro 1.171.42.90a (Rigaku OD, 2023)'
_computing_data_reduction 'CrysAlisPro 1.171.42.90a (Rigaku OD, 2023)'
_computing_molecular_graphics 'Olex2 1.5 (Dolomanov et al., 2009)'
_computing_publication_material 'Olex2 1.5 (Dolomanov et al., 2009)'
_computing_structure_refinement 'SHELXL 2019/3 (Sheldrick, 2015)'
_computing_structure_solution 'SHELXT 2018/2 (Sheldrick, 2018)'
_diffrn_ambient_temperature 293
_diffrn_detector 'Hybrid Pixel Array Detector'
_diffrn_detector_area_resol_mean 10.0000
_diffrn_detector_type HyPix3000
_diffrn_measured_fraction_theta_full 1.000
_diffrn_measured_fraction_theta_max 0.998
_diffrn_measurement_details
;
List of Runs (angles in degrees, time in seconds):

  # Type    Start    End  Width  t~exp~   \w     \q     \k     \f   Frames
#--------------------------------------------------------------------------
  1  \w     32.00 110.00   0.50    0.41    --   96.04-117.00 120.00  156
  2  \w     44.00 127.00   0.50    0.41    --   96.04-145.00 -90.00  166
  3  \w    -31.00  28.00   0.50    0.20    --   40.83 -21.00 -30.00  118
  4  \w    -31.00  28.00   0.50    0.20    --   40.83 -21.00  90.00  118
  5  \w    105.00 166.00   0.50    0.41    --   96.04 104.00 161.00  122
  6  \w     32.00 110.00   0.50    0.41    --   96.04-117.00 -60.00  156
  7  \w     18.00  78.00   0.50    0.20    --   40.83-104.00  60.00  120
  8  \w     26.00 107.00   0.50    0.41    --   96.04-104.00  60.00  162
  9  \w     27.00 105.00   0.50    0.41    --   96.04 -77.00  60.00  156
 10  \w     28.00  83.00   0.50    0.41    --   96.04 -68.00  90.00  110
 11  \w     27.00 105.00   0.50    0.41    --   96.04 -77.00 120.00  156
 12  \w     28.00  68.00   0.50    0.41    --   96.04 -59.00 150.00   80
 13  \w     28.00  68.00   0.50    0.41    --   96.04 -59.00   0.00   80
 14  \w     29.00  57.00   0.50    0.41    --   96.04 -50.00 120.00   56
 15  \w     28.00  68.00   0.50    0.41    --   96.04 -59.00 -30.00   80
 16  \w     29.00  57.00   0.50    0.41    --   96.04 -50.00 -30.00   56
 17  \w     28.00  83.00   0.50    0.41    --   96.04 -68.00 -90.00  110
 18  \w     28.00  68.00   0.50    0.41    --   96.04 -59.00 -90.00   80
 19  \w     29.00  57.00   0.50    0.41    --   96.04 -50.00-120.00   56
 20  \w     29.00  57.00   0.50    0.41    --   96.04 -50.00-150.00   56
 21  \w     29.00  57.00   0.50    0.41    --   96.04 -50.00-180.00   56
 22  \w     28.00  68.00   0.50    0.41    --   96.04 -59.00-150.00   80
 23  \w     29.00  57.00   0.50    0.41    --   96.04 -50.00 -90.00   56
 24  \w     29.00  57.00   0.50    0.41    --   96.04 -50.00 -60.00   56
 25  \w     81.00 166.00   0.50    0.41    --   96.04  25.00  90.00  170
 26  \w     77.00 163.00   0.50    0.41    --   96.04  50.00 150.00  172
 27  \w     69.00 130.00   0.50    0.41    --   96.04  77.00 -30.00  122
 28  \w     79.00 162.00   0.50    0.41    --   96.04  42.00-150.00  166
 29  \w     74.00 163.00   0.50    0.41    --   96.04  59.00-120.00  178
 30  \w     74.00 163.00   0.50    0.41    --   96.04  59.00 -90.00  178
 31  \w     77.00 163.00   0.50    0.41    --   96.04  50.00 -60.00  172
 32  \w     81.00 166.00   0.50    0.41    --   96.04  25.00   0.00  170
 33  \w     77.00 163.00   0.50    0.41    --   96.04  50.00  30.00  172
 34  \w     79.00 162.00   0.50    0.41    --   96.04  42.00 120.00  166
 35  \w     21.00 108.00   0.50    0.20    --   40.83  54.00  60.00  174
 36  \w     14.00 110.00   0.50    0.20    --   40.83  77.00   0.00  192
 37  \w     14.00 110.00   0.50    0.20    --   40.83  77.00 -30.00  192
 38  \w     14.00 110.00   0.50    0.20    --   40.83  77.00  60.00  192
 39  \w     14.00 110.00   0.50    0.20    --   40.83  77.00 -60.00  192
 40  \w     14.00 110.00   0.50    0.20    --   40.83  77.00-120.00  192
 41  \w     14.00 110.00   0.50    0.20    --   40.83  77.00-150.00  192
 42  \w     14.00 110.00   0.50    0.20    --   40.83  77.00-180.00  192
 43  \w     18.00 109.00   0.50    0.20    --   40.83  65.00 120.00  182
 44  \w     18.00 109.00   0.50    0.20    --   40.83  65.00 150.00  182
 45  \w    -78.00   4.00   0.50    0.20    --  -40.83 104.00 161.00  164
 46  \w    -82.00 -12.00   0.50    0.41    --  -82.50 104.00 161.00  140
 47  \w    -78.00   4.00   0.50    0.20    --  -40.83 104.00 -60.00  164
 48  \w    -24.00  35.00   0.50    0.20    --  -40.83  11.00 -60.00  118
 49  \w    -37.00  27.00   0.50    0.20    --  -40.83  32.00-180.00  128
 50  \w    -28.00  31.00   0.50    0.20    --  -40.83  21.00 -30.00  118
 51  \w    -24.00  35.00   0.50    0.20    --  -40.83  11.00 120.00  118
 52  \w    -57.00 -16.00   0.50    0.41    --  -82.50  50.00 120.00   82
 53  \w    -47.00 -15.00   0.50    0.41    --  -82.50  42.00 150.00   64
 54  \w    -47.00 -15.00   0.50    0.41    --  -82.50  42.00 -30.00   64
 55  \w    -47.00 -15.00   0.50    0.41    --  -82.50  42.00-180.00   64
 56  \w   -109.00 -28.00   0.50    0.20    --  -40.83 -32.00-120.00  162
 57  \w   -150.00 -69.00   0.50    0.41    --  -82.50 -33.00-120.00  162
 58  \w   -153.00 -83.00   0.50    0.41    --  -82.50-104.00  60.00  140
;
_diffrn_measurement_device 'four-circle diffractometer'
_diffrn_measurement_device_type 'XtaLAB Synergy, Dualflex, HyPix3000'
_diffrn_measurement_method '\w scans'
_diffrn_orient_matrix_type 'CrysAlisPro convention (1999,Acta A55,543-557)'
_diffrn_orient_matrix_UB_11 -0.1153993000
_diffrn_orient_matrix_UB_12 -0.0325276000
_diffrn_orient_matrix_UB_13 -0.0779745000
_diffrn_orient_matrix_UB_21 0.0016358000
_diffrn_orient_matrix_UB_22 0.0833035000
_diffrn_orient_matrix_UB_23 -0.0490212000
_diffrn_orient_matrix_UB_31 0.1382529000
_diffrn_orient_matrix_UB_32 -0.0281543000
_diffrn_orient_matrix_UB_33 -0.0549767000
_diffrn_radiation_monochromator mirror
_diffrn_radiation_probe x-ray
_diffrn_radiation_type 'Cu K\a'
_diffrn_radiation_wavelength 1.54184
_diffrn_reflns_av_R_equivalents 0.0347
_diffrn_reflns_av_unetI/netI 0.0179
_diffrn_reflns_Laue_measured_fraction_full 1.000
_diffrn_reflns_Laue_measured_fraction_max 0.998
_diffrn_reflns_limit_h_max 10
_diffrn_reflns_limit_h_min -9
_diffrn_reflns_limit_k_max 19
_diffrn_reflns_limit_k_min -19
_diffrn_reflns_limit_l_max 16
_diffrn_reflns_limit_l_min -17
_diffrn_reflns_number 28038
_diffrn_reflns_point_group_measured_fraction_full 1.000
_diffrn_reflns_point_group_measured_fraction_max 0.998
_diffrn_reflns_theta_full 67.684
_diffrn_reflns_theta_max 68.089
_diffrn_reflns_theta_min 4.088
_diffrn_source 'micro-focus sealed X-ray tube'
_diffrn_source_type 'PhotonJet (Cu) X-ray Source'
_exptl_absorpt_coefficient_mu 6.657
_exptl_absorpt_correction_T_max 1.00000
_exptl_absorpt_correction_T_min 0.57930
_exptl_absorpt_correction_type multi-scan
_exptl_absorpt_process_details
;
CrysAlisPro 1.171.42.90a (Rigaku Oxford Diffraction, 2023)
Empirical absorption correction using spherical harmonics,
implemented in SCALE3 ABSPACK scaling algorithm.
;
_exptl_crystal_colour 'clear light orange'
_exptl_crystal_colour_lustre clear
_exptl_crystal_colour_modifier light
_exptl_crystal_colour_primary orange
_exptl_crystal_density_diffrn 1.656
_exptl_crystal_description block
_exptl_crystal_F_000 1024
_exptl_crystal_size_max 0.3
_exptl_crystal_size_mid 0.2
_exptl_crystal_size_min 0.16
_refine_diff_density_max 0.309
_refine_diff_density_min -0.355
_refine_diff_density_rms 0.047
_refine_ls_extinction_coef 0.00051(6)
_refine_ls_extinction_expression Fc^*^=kFc[1+0.001xFc^2^\l^3^/sin(2\q)]^-1/4^
_refine_ls_extinction_method 'SHELXL-2019/2 (Sheldrick 2019)'
_refine_ls_goodness_of_fit_ref 1.048
_refine_ls_hydrogen_treatment constr
_refine_ls_matrix_type full
_refine_ls_number_parameters 285
_refine_ls_number_reflns 3692
_refine_ls_number_restraints 86
_refine_ls_restrained_S_all 1.045
_refine_ls_R_factor_all 0.0229
_refine_ls_R_factor_gt 0.0214
_refine_ls_shift/su_max 0.001
_refine_ls_shift/su_mean 0.000
_refine_ls_structure_factor_coef Fsqd
_refine_ls_weighting_details 'w=1/[\s^2^(Fo^2^)+(0.0301P)^2^+0.9151P] where P=(Fo^2^+2Fc^2^)/3'
_refine_ls_weighting_scheme calc
_refine_ls_wR_factor_gt 0.0571
_refine_ls_wR_factor_ref 0.0579
_reflns_Friedel_coverage 0.000
_reflns_number_gt 3447
_reflns_number_total 3692
_reflns_threshold_expression 'I > 2\s(I)'
_cod_data_source_file d5nj04083c2.cif
_cod_data_source_block sac_auto
_cod_database_code 7064328
_shelx_shelxl_version_number 2019/3
_chemical_oxdiff_formula 'C H N O'
_shelx_space_group_comment
;
The symmetry employed for this shelxl refinement is uniquely defined
by the following loop, which should always be used as a source of
symmetry information in preference to the above space-group names.
They are only intended as comments.
;
_shelx_estimated_absorpt_t_max 0.416
_shelx_estimated_absorpt_t_min 0.240
_olex2_refinement_description
;
1. Fixed Uiso
 At 1.2 times of:
  All C(H) groups
 At 1.5 times of:
  All C(H,H,H) groups
2. Restrained distances
 S1-O5 \\sim S1A-O5
 with sigma of 0.02
 S1-C17 \\sim S1A-C18A
 with sigma of 0.02
 S1-C18 \\sim S1A-C17A
 with sigma of 0.02
 O5-C17 \\sim O5-C18A
 with sigma of 0.04
 O5-C18 \\sim O5-C17A
 with sigma of 0.04
 C17-C18 \\sim C18A-C17A
 with sigma of 0.04
3. Uiso/Uaniso restraints and constraints
S1 \\sim S1A \\sim C17 \\sim C17A \\sim C18 \\sim C18A: within 2A with sigma of
0.04 and sigma for terminal atoms of 0.08 within 2A
Uanis(C17A) = Uanis(C17)
Uanis(S1) = Uanis(S1A)
4. Rigid body (RIGU) restrains
 S1, S1A, C17, C17A, C18, C18A
 with sigma for 1-2 distances of 0.0005 and sigma for 1-3 distances of 0.005
5. Others
 Sof(S1A)=Sof(C17A)=Sof(H17D)=Sof(H17E)=Sof(H17F)=Sof(C18A)=Sof(H18D)=
 Sof(H18E)=Sof(H18F)=1-FVAR(1)
 Sof(S1)=Sof(C17)=Sof(H17A)=Sof(H17B)=Sof(H17C)=Sof(C18)=Sof(H18A)=Sof(H18B)=
 Sof(H18C)=FVAR(1)
6.a Aromatic/amide H refined with riding coordinates:
 C5(H5), C6(H6), C7(H7), C10(H10), C13(H13), C14(H14), C15(H15), C16(H16)
6.b Idealised Me refined as rotating group:
 C1(H1A,H1B,H1C), C2(H2A,H2B,H2C), C17(H17A,H17B,H17C), C17A(H17D,H17E,H17F),
 C18(H18A,H18B,H18C), C18A(H18D,H18E,H18F)
;
_olex2_submission_special_instructions 'No special instructions were received'
_oxdiff_exptl_absorpt_empirical_details
;
Empirical correction (ABSPACK) includes:
- Absorption correction using spherical harmonics
- Frame scaling
;
_oxdiff_exptl_absorpt_empirical_full_max 1.423
_oxdiff_exptl_absorpt_empirical_full_min 0.801

loop_
_space_group_symop_operation_xyz
'x, y, z'
'-x+1/2, y+1/2, -z+1/2'
'-x, -y, -z'
'x-1/2, -y-1/2, z-1/2'

loop_
_atom_site_label
_atom_site_type_symbol
_atom_site_fract_x
_atom_site_fract_y
_atom_site_fract_z
_atom_site_U_iso_or_equiv
_atom_site_adp_type
_atom_site_occupancy
_atom_site_site_symmetry_order
_atom_site_calc_flag
_atom_site_refinement_flags_posn
_atom_site_refinement_flags_adp
_atom_site_refinement_flags_occupancy
_atom_site_disorder_assembly
_atom_site_disorder_group
Mo1 Mo 0.40991(2) 0.31810(2) 0.39103(2) 0.03427(8) Uani 1 1 d . . . . .
S1 S 0.13819(7) 0.25849(4) 0.22807(4) 0.04192(16) Uani 0.9129(12) 1 d D U P A 1
S1A S 0.1972(7) 0.3039(4) 0.1856(4) 0.04192(16) Uani 0.0871(12) 1 d D U P A 2
O1 O 0.50799(17) 0.35874(9) 0.27774(9) 0.0390(3) Uani 1 1 d . . . . .
O2 O 0.2533(2) 0.32565(8) 0.48095(11) 0.0453(4) Uani 1 1 d . . . . .
O3 O 0.4071(2) 0.21788(9) 0.36003(11) 0.0502(4) Uani 1 1 d . . . . .
O4 O 0.5683(2) 0.33031(10) 0.46659(11) 0.0522(4) Uani 1 1 d . . . . .
O5 O 0.19001(18) 0.32914(9) 0.29028(10) 0.0436(4) Uani 1 1 d D . . . .
O6 O 0.7003(2) 0.64563(10) 0.04941(12) 0.0617(5) Uani 1 1 d . . . . .
O7 O 0.8009(2) 0.53731(10) -0.05929(11) 0.0517(4) Uani 1 1 d . . . . .
N1 N 0.36706(19) 0.45206(10) 0.37936(11) 0.0340(4) Uani 1 1 d . . . . .
N2 N 0.4298(2) 0.49056(10) 0.30397(11) 0.0387(4) Uani 1 1 d . . . . .
C1 C 0.6382(5) 0.70839(17) 0.1040(2) 0.0854(11) Uani 1 1 d . . . . .
H1A H 0.660213 0.760359 0.077444 0.128 Uiso 1 1 calc R U . . .
H1B H 0.685201 0.705624 0.166411 0.128 Uiso 1 1 calc R U . . .
H1C H 0.527104 0.701531 0.105107 0.128 Uiso 1 1 calc R U . . .
C2 C 0.8576(3) 0.47856(17) -0.12249(17) 0.0595(7) Uani 1 1 d . . . . .
H2A H 0.898743 0.506140 -0.174282 0.089 Uiso 1 1 calc R U . . .
H2B H 0.773363 0.443587 -0.144593 0.089 Uiso 1 1 calc R U . . .
H2C H 0.938602 0.446629 -0.090910 0.089 Uiso 1 1 calc R U . . .
C3 C 0.6736(3) 0.56724(13) 0.07486(15) 0.0405(5) Uani 1 1 d . . . . .
C4 C 0.7288(2) 0.50779(13) 0.01493(14) 0.0381(4) Uani 1 1 d . . . . .
C5 C 0.6003(2) 0.54422(13) 0.15276(14) 0.0397(5) Uani 1 1 d . . . . .
H5 H 0.564562 0.583658 0.192490 0.048 Uiso 1 1 calc R U . . .
C6 C 0.7069(3) 0.42677(13) 0.03433(15) 0.0421(5) Uani 1 1 d . . . . .
H6 H 0.742526 0.387188 -0.005265 0.050 Uiso 1 1 calc R U . . .
C7 C 0.6321(2) 0.40383(13) 0.11270(14) 0.0409(5) Uani 1 1 d . . . . .
H7 H 0.617312 0.348908 0.125014 0.049 Uiso 1 1 calc R U . . .
C8 C 0.5793(2) 0.46167(12) 0.17253(13) 0.0345(4) Uani 1 1 d . . . . .
C9 C 0.5013(2) 0.43713(12) 0.25596(13) 0.0346(4) Uani 1 1 d . . . . .
C10 C 0.2981(3) 0.49789(13) 0.43611(14) 0.0390(5) Uani 1 1 d . . . . .
H10 H 0.294234 0.553492 0.424156 0.047 Uiso 1 1 calc R U . . .
C11 C 0.2261(2) 0.46818(13) 0.51736(14) 0.0376(4) Uani 1 1 d . . . . .
C12 C 0.2084(2) 0.38532(13) 0.53751(14) 0.0383(4) Uani 1 1 d . . . . .
C13 C 0.1372(3) 0.36238(16) 0.61731(16) 0.0512(6) Uani 1 1 d . . . . .
H13 H 0.126553 0.307447 0.631090 0.061 Uiso 1 1 calc R U . . .
C14 C 0.0822(3) 0.42002(17) 0.67615(17) 0.0575(6) Uani 1 1 d . . . . .
H14 H 0.035291 0.403750 0.729504 0.069 Uiso 1 1 calc R U . . .
C15 C 0.0961(3) 0.50213(16) 0.65655(17) 0.0563(6) Uani 1 1 d . . . . .
H15 H 0.057675 0.541045 0.695963 0.068 Uiso 1 1 calc R U . . .
C16 C 0.1675(3) 0.52535(15) 0.57803(16) 0.0496(6) Uani 1 1 d . . . . .
H16 H 0.177002 0.580470 0.564931 0.059 Uiso 1 1 calc R U . . .
C17 C 0.2753(3) 0.2520(2) 0.14182(19) 0.0563(7) Uani 0.9129(12) 1 d D U P A 1
H17A H 0.288056 0.304690 0.114459 0.084 Uiso 0.9129(12) 1 calc R U P A 1
H17B H 0.238296 0.214236 0.094480 0.084 Uiso 0.9129(12) 1 calc R U P A 1
H17C H 0.373959 0.233690 0.169760 0.084 Uiso 0.9129(12) 1 calc R U P A 1
C17A C 0.237(4) 0.2055(12) 0.168(2) 0.0563(7) Uani 0.0871(12) 1 d D U P A 2
H17D H 0.160676 0.172329 0.195836 0.084 Uiso 0.0871(12) 1 calc R U P A 2
H17E H 0.339253 0.193023 0.196677 0.084 Uiso 0.0871(12) 1 calc R U P A 2
H17F H 0.235377 0.194711 0.102758 0.084 Uiso 0.0871(12) 1 calc R U P A 2
C18 C -0.0214(4) 0.2982(3) 0.1583(3) 0.0681(14) Uani 0.9129(12) 1 d D U P A 1
H18A H -0.099378 0.317820 0.197560 0.102 Uiso 0.9129(12) 1 calc R U P A 1
H18B H -0.065451 0.256175 0.118305 0.102 Uiso 0.9129(12) 1 calc R U P A 1
H18C H 0.013892 0.342167 0.121181 0.102 Uiso 0.9129(12) 1 calc R U P A 1
C18A C 0.011(3) 0.320(3) 0.131(3) 0.053(11) Uani 0.0871(12) 1 d D U P A 2
H18D H -0.066629 0.309281 0.173799 0.080 Uiso 0.0871(12) 1 calc R U P A 2
H18E H -0.003696 0.284628 0.078017 0.080 Uiso 0.0871(12) 1 calc R U P A 2
H18F H 0.002772 0.375752 0.110275 0.080 Uiso 0.0871(12) 1 calc R U P A 2

loop_
_atom_site_aniso_label
_atom_site_aniso_U_11
_atom_site_aniso_U_22
_atom_site_aniso_U_33
_atom_site_aniso_U_23
_atom_site_aniso_U_13
_atom_site_aniso_U_12
Mo1 0.04306(12) 0.03132(10) 0.02858(10) 0.00498(6) 0.00354(7) -0.00097(6)
S1 0.0463(3) 0.0418(3) 0.0378(3) -0.0015(2) 0.0032(2) -0.0068(2)
S1A 0.0463(3) 0.0418(3) 0.0378(3) -0.0015(2) 0.0032(2) -0.0068(2)
O1 0.0456(8) 0.0368(7) 0.0354(7) 0.0061(6) 0.0089(6) 0.0021(6)
O2 0.0625(10) 0.0372(8) 0.0380(8) 0.0005(6) 0.0172(7) -0.0081(7)
O3 0.0675(11) 0.0352(8) 0.0482(9) 0.0036(7) 0.0068(8) 0.0026(7)
O4 0.0585(10) 0.0548(10) 0.0417(9) 0.0106(7) -0.0077(8) -0.0026(8)
O5 0.0445(8) 0.0477(9) 0.0381(8) -0.0091(6) -0.0008(6) 0.0018(7)
O6 0.0955(14) 0.0366(8) 0.0584(10) 0.0004(8) 0.0446(10) -0.0069(9)
O7 0.0665(10) 0.0479(9) 0.0445(9) 0.0013(7) 0.0306(8) 0.0001(8)
N1 0.0413(9) 0.0326(8) 0.0284(8) 0.0040(7) 0.0039(7) -0.0036(7)
N2 0.0493(10) 0.0370(9) 0.0306(8) 0.0073(7) 0.0085(8) -0.0035(8)
C1 0.139(3) 0.0370(14) 0.089(2) -0.0045(14) 0.069(2) -0.0087(17)
C2 0.0743(17) 0.0603(16) 0.0477(14) -0.0042(12) 0.0322(13) 0.0005(13)
C3 0.0483(12) 0.0368(11) 0.0378(11) 0.0023(9) 0.0120(9) -0.0053(9)
C4 0.0392(11) 0.0440(11) 0.0321(10) 0.0039(9) 0.0095(8) 0.0008(9)
C5 0.0489(12) 0.0399(11) 0.0315(10) -0.0012(9) 0.0112(9) -0.0022(9)
C6 0.0470(12) 0.0410(11) 0.0391(11) -0.0015(9) 0.0102(9) 0.0062(9)
C7 0.0437(11) 0.0367(11) 0.0428(12) 0.0073(9) 0.0068(9) 0.0017(9)
C8 0.0347(10) 0.0399(10) 0.0292(9) 0.0056(8) 0.0029(8) -0.0020(8)
C9 0.0365(10) 0.0373(10) 0.0298(10) 0.0056(8) 0.0004(8) -0.0030(8)
C10 0.0485(12) 0.0327(10) 0.0363(11) -0.0001(8) 0.0062(9) -0.0030(9)
C11 0.0397(11) 0.0425(11) 0.0310(10) -0.0026(8) 0.0047(8) -0.0065(9)
C12 0.0397(11) 0.0440(11) 0.0318(10) -0.0025(9) 0.0054(8) -0.0053(9)
C13 0.0564(14) 0.0518(14) 0.0472(13) 0.0034(11) 0.0176(11) -0.0065(11)
C14 0.0646(16) 0.0692(17) 0.0417(13) -0.0041(12) 0.0250(12) -0.0093(13)
C15 0.0638(16) 0.0609(15) 0.0466(13) -0.0148(12) 0.0227(12) -0.0074(12)
C16 0.0565(14) 0.0452(13) 0.0485(13) -0.0089(10) 0.0137(11) -0.0078(11)
C17 0.0592(16) 0.0683(18) 0.0419(14) -0.0139(13) 0.0074(12) -0.0085(14)
C17A 0.0592(16) 0.0683(18) 0.0419(14) -0.0139(13) 0.0074(12) -0.0085(14)
C18 0.055(2) 0.085(3) 0.062(2) -0.014(2) -0.0132(18) 0.0025(19)
C18A 0.037(11) 0.06(2) 0.06(2) -0.021(17) -0.025(13) 0.015(12)

loop_
_atom_type_symbol
_atom_type_description
_atom_type_scat_dispersion_real
_atom_type_scat_dispersion_imag
_atom_type_scat_source
C C 0.0181 0.0091 'International Tables Vol C Tables 4.2.6.8 and 6.1.1.4'
H H 0.0000 0.0000 'International Tables Vol C Tables 4.2.6.8 and 6.1.1.4'
Mo Mo -0.0483 2.7339 'International Tables Vol C Tables 4.2.6.8 and 6.1.1.4'
N N 0.0311 0.0180 'International Tables Vol C Tables 4.2.6.8 and 6.1.1.4'
O O 0.0492 0.0322 'International Tables Vol C Tables 4.2.6.8 and 6.1.1.4'
S S 0.3331 0.5567 'International Tables Vol C Tables 4.2.6.8 and 6.1.1.4'

loop_
_geom_angle_atom_site_label_1
_geom_angle_atom_site_label_2
_geom_angle_atom_site_label_3
_geom_angle
_geom_angle_site_symmetry_1
_geom_angle_site_symmetry_3
_geom_angle_publ_flag
O1 Mo1 O5 80.34(6) . . ?
O1 Mo1 N1 71.70(6) . . ?
O2 Mo1 O1 151.07(6) . . ?
O2 Mo1 O5 80.82(6) . . ?
O2 Mo1 N1 82.47(6) . . ?
O3 Mo1 O1 96.22(7) . . ?
O3 Mo1 O2 103.84(7) . . ?
O3 Mo1 O5 85.13(7) . . ?
O3 Mo1 N1 158.64(7) . . ?
O4 Mo1 O1 96.95(7) . . ?
O4 Mo1 O2 97.21(8) . . ?
O4 Mo1 O3 106.19(8) . . ?
O4 Mo1 O5 168.62(7) . . ?
O4 Mo1 N1 92.99(7) . . ?
N1 Mo1 O5 75.65(6) . . ?
O5 S1 C17 106.17(12) . . ?
O5 S1 C18 103.75(19) . . ?
C18 S1 C17 98.59(19) . . ?
O5 S1A C17A 114.8(11) . . ?
O5 S1A C18A 107.4(14) . . ?
C17A S1A C18A 105.7(15) . . ?
C9 O1 Mo1 120.23(13) . . ?
C12 O2 Mo1 133.80(13) . . ?
S1 O5 Mo1 120.40(9) . . ?
S1A O5 Mo1 120.0(2) . . ?
C3 O6 C1 117.42(18) . . ?
C4 O7 C2 116.76(18) . . ?
N2 N1 Mo1 115.76(12) . . ?
C10 N1 Mo1 127.57(14) . . ?
C10 N1 N2 116.58(17) . . ?
C9 N2 N1 109.20(16) . . ?
O6 C1 H1A 109.5 . . ?
O6 C1 H1B 109.5 . . ?
O6 C1 H1C 109.5 . . ?
H1A C1 H1B 109.5 . . ?
H1A C1 H1C 109.5 . . ?
H1B C1 H1C 109.5 . . ?
O7 C2 H2A 109.5 . . ?
O7 C2 H2B 109.5 . . ?
O7 C2 H2C 109.5 . . ?
H2A C2 H2B 109.5 . . ?
H2A C2 H2C 109.5 . . ?
H2B C2 H2C 109.5 . . ?
O6 C3 C4 114.95(18) . . ?
O6 C3 C5 125.01(19) . . ?
C5 C3 C4 120.03(19) . . ?
O7 C4 C3 115.09(18) . . ?
O7 C4 C6 125.47(19) . . ?
C6 C4 C3 119.44(19) . . ?
C3 C5 H5 119.8 . . ?
C3 C5 C8 120.30(19) . . ?
C8 C5 H5 119.8 . . ?
C4 C6 H6 119.8 . . ?
C4 C6 C7 120.3(2) . . ?
C7 C6 H6 119.8 . . ?
C6 C7 H7 119.7 . . ?
C8 C7 C6 120.7(2) . . ?
C8 C7 H7 119.7 . . ?
C5 C8 C9 120.25(18) . . ?
C7 C8 C5 119.23(18) . . ?
C7 C8 C9 120.52(18) . . ?
O1 C9 C8 116.41(18) . . ?
N2 C9 O1 123.09(18) . . ?
N2 C9 C8 120.49(18) . . ?
N1 C10 H10 118.1 . . ?
N1 C10 C11 123.88(19) . . ?
C11 C10 H10 118.1 . . ?
C12 C11 C10 123.65(19) . . ?
C16 C11 C10 118.0(2) . . ?
C16 C11 C12 118.29(19) . . ?
O2 C12 C11 122.81(18) . . ?
O2 C12 C13 117.5(2) . . ?
C13 C12 C11 119.6(2) . . ?
C12 C13 H13 119.6 . . ?
C14 C13 C12 120.7(2) . . ?
C14 C13 H13 119.6 . . ?
C13 C14 H14 119.8 . . ?
C13 C14 C15 120.5(2) . . ?
C15 C14 H14 119.8 . . ?
C14 C15 H15 120.4 . . ?
C16 C15 C14 119.1(2) . . ?
C16 C15 H15 120.4 . . ?
C11 C16 H16 119.1 . . ?
C15 C16 C11 121.7(2) . . ?
C15 C16 H16 119.1 . . ?
S1 C17 H17A 109.5 . . ?
S1 C17 H17B 109.5 . . ?
S1 C17 H17C 109.5 . . ?
H17A C17 H17B 109.5 . . ?
H17A C17 H17C 109.5 . . ?
H17B C17 H17C 109.5 . . ?
S1A C17A H17D 109.5 . . ?
S1A C17A H17E 109.5 . . ?
S1A C17A H17F 109.5 . . ?
H17D C17A H17E 109.5 . . ?
H17D C17A H17F 109.5 . . ?
H17E C17A H17F 109.5 . . ?
S1 C18 H18A 109.5 . . ?
S1 C18 H18B 109.5 . . ?
S1 C18 H18C 109.5 . . ?
H18A C18 H18B 109.5 . . ?
H18A C18 H18C 109.5 . . ?
H18B C18 H18C 109.5 . . ?
S1A C18A H18D 109.5 . . ?
S1A C18A H18E 109.5 . . ?
S1A C18A H18F 109.5 . . ?
H18D C18A H18E 109.5 . . ?
H18D C18A H18F 109.5 . . ?
H18E C18A H18F 109.5 . . ?

loop_
_geom_bond_atom_site_label_1
_geom_bond_atom_site_label_2
_geom_bond_distance
_geom_bond_site_symmetry_2
_geom_bond_publ_flag
Mo1 O1 1.9998(14) . ?
Mo1 O2 1.9314(15) . ?
Mo1 O3 1.7060(16) . ?
Mo1 O4 1.6928(16) . ?
Mo1 O5 2.3061(15) . ?
Mo1 N1 2.2363(17) . ?
S1 O5 1.5143(15) . ?
S1 C17 1.770(3) . ?
S1 C18 1.766(3) . ?
S1A O5 1.568(6) . ?
S1A C17A 1.676(17) . ?
S1A C18A 1.750(17) . ?
O1 C9 1.326(2) . ?
O2 C12 1.347(3) . ?
O6 C1 1.422(3) . ?
O6 C3 1.363(3) . ?
O7 C2 1.434(3) . ?
O7 C4 1.360(2) . ?
N1 N2 1.395(2) . ?
N1 C10 1.285(3) . ?
N2 C9 1.297(3) . ?
C1 H1A 0.9600 . ?
C1 H1B 0.9600 . ?
C1 H1C 0.9600 . ?
C2 H2A 0.9600 . ?
C2 H2B 0.9600 . ?
C2 H2C 0.9600 . ?
C3 C4 1.407(3) . ?
C3 C5 1.375(3) . ?
C4 C6 1.376(3) . ?
C5 H5 0.9300 . ?
C5 C8 1.400(3) . ?
C6 H6 0.9300 . ?
C6 C7 1.388(3) . ?
C7 H7 0.9300 . ?
C7 C8 1.380(3) . ?
C8 C9 1.470(3) . ?
C10 H10 0.9300 . ?
C10 C11 1.444(3) . ?
C11 C12 1.403(3) . ?
C11 C16 1.399(3) . ?
C12 C13 1.389(3) . ?
C13 H13 0.9300 . ?
C13 C14 1.375(3) . ?
C14 H14 0.9300 . ?
C14 C15 1.385(4) . ?
C15 H15 0.9300 . ?
C15 C16 1.375(3) . ?
C16 H16 0.9300 . ?
C17 H17A 0.9600 . ?
C17 H17B 0.9600 . ?
C17 H17C 0.9600 . ?
C17A H17D 0.9600 . ?
C17A H17E 0.9600 . ?
C17A H17F 0.9600 . ?
C18 H18A 0.9600 . ?
C18 H18B 0.9600 . ?
C18 H18C 0.9600 . ?
C18A H18D 0.9600 . ?
C18A H18E 0.9600 . ?
C18A H18F 0.9600 . ?

loop_
_geom_torsion_atom_site_label_1
_geom_torsion_atom_site_label_2
_geom_torsion_atom_site_label_3
_geom_torsion_atom_site_label_4
_geom_torsion
_geom_torsion_site_symmetry_1
_geom_torsion_site_symmetry_2
_geom_torsion_site_symmetry_3
_geom_torsion_site_symmetry_4
_geom_torsion_publ_flag
Mo1 O1 C9 N2 -1.6(3) . . . . ?
Mo1 O1 C9 C8 178.85(12) . . . . ?
Mo1 O2 C12 C11 26.8(3) . . . . ?
Mo1 O2 C12 C13 -155.33(17) . . . . ?
Mo1 N1 N2 C9 0.2(2) . . . . ?
Mo1 N1 C10 C11 -3.8(3) . . . . ?
O2 C12 C13 C14 -177.2(2) . . . . ?
O6 C3 C4 O7 0.1(3) . . . . ?
O6 C3 C4 C6 -179.7(2) . . . . ?
O6 C3 C5 C8 -179.8(2) . . . . ?
O7 C4 C6 C7 179.7(2) . . . . ?
N1 N2 C9 O1 0.9(3) . . . . ?
N1 N2 C9 C8 -179.63(16) . . . . ?
N1 C10 C11 C12 -7.4(3) . . . . ?
N1 C10 C11 C16 174.3(2) . . . . ?
N2 N1 C10 C11 179.70(18) . . . . ?
C1 O6 C3 C4 176.0(3) . . . . ?
C1 O6 C3 C5 -4.6(4) . . . . ?
C2 O7 C4 C3 -179.5(2) . . . . ?
C2 O7 C4 C6 0.4(3) . . . . ?
C3 C4 C6 C7 -0.4(3) . . . . ?
C3 C5 C8 C7 -0.4(3) . . . . ?
C3 C5 C8 C9 179.82(19) . . . . ?
C4 C3 C5 C8 -0.4(3) . . . . ?
C4 C6 C7 C8 -0.4(3) . . . . ?
C5 C3 C4 O7 -179.3(2) . . . . ?
C5 C3 C4 C6 0.8(3) . . . . ?
C5 C8 C9 O1 -169.59(18) . . . . ?
C5 C8 C9 N2 10.9(3) . . . . ?
C6 C7 C8 C5 0.8(3) . . . . ?
C6 C7 C8 C9 -179.42(19) . . . . ?
C7 C8 C9 O1 10.6(3) . . . . ?
C7 C8 C9 N2 -168.94(19) . . . . ?
C10 N1 N2 C9 177.04(18) . . . . ?
C10 C11 C12 O2 -2.0(3) . . . . ?
C10 C11 C12 C13 -179.8(2) . . . . ?
C10 C11 C16 C15 179.5(2) . . . . ?
C11 C12 C13 C14 0.8(4) . . . . ?
C12 C11 C16 C15 1.0(3) . . . . ?
C12 C13 C14 C15 0.4(4) . . . . ?
C13 C14 C15 C16 -0.8(4) . . . . ?
C14 C15 C16 C11 0.1(4) . . . . ?
C16 C11 C12 O2 176.4(2) . . . . ?
C16 C11 C12 C13 -1.5(3) . . . . ?
C17 S1 O5 Mo1 -71.84(15) . . . . ?
C17A S1A O5 Mo1 62.8(13) . . . . ?
C18 S1 O5 Mo1 -175.20(17) . . . . ?
C18A S1A O5 Mo1 -180.0(16) . . . . ?
